data_4301397
loop_
_publ_author_name
'Benjamin J. Coe'
'Simon P. Foxon'
'Elizabeth C. Harper'
'James Raftery'
'Rachel Shaw'
'Catherine A. Swanson'
'Inge Asselberghs'
'Koen Clays'
'Bruce S. Brunschwig'
'Anthony G. Fitch'

_publ_section_title
;
Nonlinear Optical and Related Properties of Iron(II) Pentacyanide Complexes
with Quaternary Nitrogen Electron Acceptor Units
;
_journal_name_full 'Inorganic Chemistry'
_journal_page_first 1370
_journal_page_last 1379
_journal_paper_doi 10.1021/ic801224u
_journal_volume 48
_journal_year 2009
_chemical_formula_sum 'C10 H25 Fe N7 Na2 O9'
_chemical_formula_weight 489.20
_chemical_name_systematic
; 
 ? 
;
_space_group_IT_number 4
_symmetry_cell_setting monoclinic
_symmetry_space_group_name_Hall 'P 2yb'
_symmetry_space_group_name_H-M 'P 1 21 1'
_atom_sites_solution_hydrogens geom
_atom_sites_solution_primary direct
_atom_sites_solution_secondary difmap
_audit_creation_method SHELXL-97
_cell_angle_alpha 90.00
_cell_angle_beta 97.897(3)
_cell_angle_gamma 90.00
_cell_formula_units_Z 2
_cell_length_a 7.9550(14)
_cell_length_b 11.1540(19)
_cell_length_c 12.618(2)
_cell_measurement_reflns_used 1649
_cell_measurement_temperature 100(2)
_cell_measurement_theta_max 23.755
_cell_measurement_theta_min 2.4465
_cell_volume 1109.0(3)
_computing_cell_refinement 'Bruker SMART'
_computing_data_collection 'Bruker SMART'
_computing_data_reduction 'Bruker SAINT'
_computing_molecular_graphics 'Bruker SHELXTL'
_computing_publication_material 'Bruker SHELXTL'
_computing_structure_refinement 'SHELXL-97 (Sheldrick, 1997)'
_computing_structure_solution 'SIR2004 (Burla et al, 2005)'
_diffrn_ambient_temperature 100(2)
_diffrn_measured_fraction_theta_full 0.964
_diffrn_measured_fraction_theta_max 0.964
_diffrn_measurement_device_type 'CCD area detector'
_diffrn_measurement_method 'phi and omega scans'
_diffrn_radiation_monochromator graphite
_diffrn_radiation_source 'fine-focus sealed tube'
_diffrn_radiation_type MoK\a
_diffrn_radiation_wavelength 0.71073
_diffrn_reflns_av_R_equivalents 0.0623
_diffrn_reflns_av_sigmaI/netI 0.1327
_diffrn_reflns_limit_h_max 10
_diffrn_reflns_limit_h_min -10
_diffrn_reflns_limit_k_max 14
_diffrn_reflns_limit_k_min -14
_diffrn_reflns_limit_l_max 16
_diffrn_reflns_limit_l_min -16
_diffrn_reflns_number 9654
_diffrn_reflns_theta_full 28.27
_diffrn_reflns_theta_max 28.27
_diffrn_reflns_theta_min 1.63
_exptl_absorpt_coefficient_mu 0.772
_exptl_absorpt_correction_T_max 0.9698
_exptl_absorpt_correction_T_min 0.8304
_exptl_absorpt_correction_type none
_exptl_crystal_colour blue
_exptl_crystal_density_diffrn 1.465
_exptl_crystal_density_method 'not measured'
_exptl_crystal_description plate
_exptl_crystal_F_000 508
_exptl_crystal_size_max 0.25
_exptl_crystal_size_mid 0.20
_exptl_crystal_size_min 0.04
_refine_diff_density_max 0.724
_refine_diff_density_min -0.494
_refine_diff_density_rms 0.072
_refine_ls_abs_structure_details 'Flack H D (1983), Acta Cryst. A39, 876-881'
_refine_ls_abs_structure_Flack -0.011(16)
_refine_ls_extinction_method none
_refine_ls_goodness_of_fit_ref 0.763
_refine_ls_hydrogen_treatment mixed
_refine_ls_matrix_type full
_refine_ls_number_parameters 329
_refine_ls_number_reflns 4969
_refine_ls_number_restraints 1
_refine_ls_restrained_S_all 0.763
_refine_ls_R_factor_all 0.0632
_refine_ls_R_factor_gt 0.0423
_refine_ls_shift/su_max 0.001
_refine_ls_shift/su_mean 0.000
_refine_ls_structure_factor_coef Fsqd
_refine_ls_weighting_details 'calc w=1/[\s^2^(Fo^2^)+(0.0000P)^2^+0.0000P] where P=(Fo^2^+2Fc^2^)/3'
_refine_ls_weighting_scheme calc
_refine_ls_wR_factor_gt 0.0614
_refine_ls_wR_factor_ref 0.0659
_reflns_number_gt 3621
_reflns_number_total 4969
_reflns_threshold_expression >2sigma(I)
_cod_data_source_file ic801224u_si_001_1.cif
_cod_data_source_block 1.9H2O
_cod_depositor_comments
;
The following automatic conversions were performed:
'_symmetry_cell_setting' value 'Monoclinic' changed to 'monoclinic'
according to '/home/saulius/struct/CIF-dictionaries/cif_core.dic'
dictionary named 'cif_core.dic' version 2.4.1 from 2010-06-29.

Automatic conversion script
Id: cif_fix_enum 1527 2010-12-29 10:47:43Z saulius 
;
_cod_original_sg_symbol_H-M 'P 21'
_cod_database_code 4301397

loop_
_symmetry_equiv_pos_as_xyz
'x, y, z'
'-x, y+1/2, -z'

loop_
_atom_site_label
_atom_site_type_symbol
_atom_site_fract_x
_atom_site_fract_y
_atom_site_fract_z
_atom_site_U_iso_or_equiv
_atom_site_adp_type
_atom_site_occupancy
_atom_site_symmetry_multiplicity
_atom_site_calc_flag
_atom_site_refinement_flags
_atom_site_disorder_assembly
_atom_site_disorder_group
C1 C 0.6793(4) 0.2787(3) 0.8648(3) 0.0136(8) Uani 1 1 d . . .
H1 H 0.6490 0.2352 0.8003 0.016 Uiso 1 1 calc R . .
C2 C 0.5527(5) 0.3290(3) 0.9140(3) 0.0145(9) Uani 1 1 d . . .
H2 H 0.4375 0.3200 0.8833 0.017 Uiso 1 1 calc R . .
C3 C 0.7538(5) 0.4004(3) 1.0482(3) 0.0155(9) Uani 1 1 d . . .
H3 H 0.7831 0.4423 1.1138 0.019 Uiso 1 1 calc R . .
C4 C 0.8790(5) 0.3490(3) 0.9967(3) 0.0132(9) Uani 1 1 d . . .
H4 H 0.9939 0.3570 1.0283 0.016 Uiso 1 1 calc R . .
C5 C 0.4557(4) 0.4436(3) 1.0596(3) 0.0163(9) Uani 1 1 d . . .
H5A H 0.4020 0.3804 1.0973 0.025 Uiso 1 1 calc R . .
H5B H 0.3704 0.4815 1.0067 0.025 Uiso 1 1 calc R . .
H5C H 0.5051 0.5039 1.1112 0.025 Uiso 1 1 calc R . .
C6 C 0.9033(4) 0.2503(3) 0.6916(3) 0.0118(9) Uani 1 1 d . . .
C7 C 1.1235(4) 0.3829(4) 0.8234(3) 0.0137(9) Uani 1 1 d . . .
C8 C 1.1681(4) 0.1891(3) 0.9629(3) 0.0133(9) Uani 1 1 d . . .
C9 C 0.9292(5) 0.0668(3) 0.8210(3) 0.0131(9) Uani 1 1 d . . .
C10 C 1.2083(5) 0.1665(3) 0.7626(3) 0.0132(9) Uani 1 1 d . . .
Fe1 Fe 1.02865(6) 0.22442(4) 0.83049(4) 0.01087(12) Uani 1 1 d . . .
N1 N 0.8458(4) 0.2887(3) 0.9048(2) 0.0121(7) Uani 1 1 d . . .
N2 N 0.5911(4) 0.3906(3) 1.0048(2) 0.0123(7) Uani 1 1 d . . .
N3 N 0.8320(4) 0.2568(3) 0.6043(3) 0.0160(8) Uani 1 1 d . . .
N4 N 1.1790(4) 0.4776(3) 0.8149(3) 0.0176(8) Uani 1 1 d . . .
N5 N 1.2601(4) 0.1636(3) 1.0396(3) 0.0173(8) Uani 1 1 d . . .
N6 N 0.8688(4) -0.0273(3) 0.8069(3) 0.0171(8) Uani 1 1 d . . .
N7 N 1.3226(4) 0.1316(3) 0.7228(3) 0.0173(8) Uani 1 1 d . . .
Na1 Na 0.88836(18) 0.29119(14) 0.42499(12) 0.0178(4) Uani 1 1 d . . .
Na2 Na 0.60365(18) 0.13684(13) 0.49360(12) 0.0172(4) Uani 1 1 d . . .
O1 O 0.8453(4) 0.0773(3) 0.4099(3) 0.0190(7) Uani 1 1 d . . .
H1A H 0.827(6) 0.044(4) 0.335(4) 0.064(17) Uiso 1 1 d . . .
H1B H 0.936(6) 0.044(4) 0.450(3) 0.046(16) Uiso 1 1 d . . .
O2 O 0.4048(4) -0.0016(3) 0.4137(2) 0.0198(7) Uani 1 1 d . . .
H2A H 0.341(4) 0.011(3) 0.350(3) 0.012(11) Uiso 1 1 d . . .
H2B H 0.451(6) -0.073(4) 0.407(4) 0.052(18) Uiso 1 1 d . . .
O3 O 1.1412(4) 0.2851(3) 0.3532(2) 0.0221(7) Uani 1 1 d . . .
H3A H 1.140(5) 0.222(5) 0.317(4) 0.046(17) Uiso 1 1 d . . .
H3B H 1.128(6) 0.332(4) 0.293(4) 0.056(18) Uiso 1 1 d . . .
O4 O 0.8618(4) 0.4954(3) 0.4634(3) 0.0217(7) Uani 1 1 d . . .
H4A H 0.831(4) 0.536(3) 0.404(3) 0.012(11) Uiso 1 1 d . . .
H4B H 0.804(6) 0.507(5) 0.503(4) 0.06(2) Uiso 1 1 d . . .
O5 O 0.1848(4) 0.0737(3) 0.2371(3) 0.0215(8) Uani 1 1 d . . .
H5D H 0.205(5) 0.105(4) 0.177(3) 0.036(15) Uiso 1 1 d . . .
H5E H 0.100(5) 0.049(3) 0.216(3) 0.014(14) Uiso 1 1 d . . .
O6 O 0.5995(3) 0.1818(2) 0.1533(2) 0.0183(6) Uani 1 1 d G . .
H6A H 0.5074 0.1641 0.1138 0.036(15) Uiso 1 1 d G . .
H6B H 0.6527 0.1102 0.1685 0.052(16) Uiso 1 1 d G . .
O7 O 0.4000(3) 0.2810(3) 0.5415(3) 0.0195(7) Uani 1 1 d . . .
H7A H 0.322(5) 0.290(4) 0.482(3) 0.033(13) Uiso 1 1 d . . .
H7B H 0.368(5) 0.259(4) 0.603(3) 0.043(16) Uiso 1 1 d . . .
O8 O 0.5775(4) 0.0022(3) 0.6420(2) 0.0170(7) Uani 1 1 d . . .
H8A H 0.661(4) -0.003(3) 0.688(3) 0.007(11) Uiso 1 1 d . . .
H8B H 0.529(6) 0.042(4) 0.671(4) 0.05(2) Uiso 1 1 d . . .
O9 O 0.6048(3) 0.2824(3) 0.3519(2) 0.0182(6) Uani 1 1 d G . .
H9A H 0.5876 0.2550 0.2761 0.024(11) Uiso 1 1 d G . .
H9B H 0.5665 0.3562 0.3384 0.09(2) Uiso 1 1 d G . .

loop_
_atom_site_aniso_label
_atom_site_aniso_U_11
_atom_site_aniso_U_22
_atom_site_aniso_U_33
_atom_site_aniso_U_23
_atom_site_aniso_U_13
_atom_site_aniso_U_12
C1 0.015(2) 0.009(2) 0.017(2) -0.0037(17) 0.0027(17) 0.0006(17)
C2 0.014(2) 0.015(2) 0.014(2) 0.0023(17) -0.0015(17) -0.0006(17)
C3 0.014(2) 0.016(2) 0.015(2) -0.0032(18) -0.0019(18) -0.0010(18)
C4 0.010(2) 0.015(2) 0.015(2) -0.0018(17) 0.0013(17) -0.0011(17)
C5 0.012(2) 0.017(2) 0.022(2) -0.0068(19) 0.0086(17) 0.0035(18)
C6 0.0117(19) 0.006(2) 0.020(2) 0.0039(16) 0.0113(16) 0.0015(15)
C7 0.0036(19) 0.024(2) 0.014(2) 0.0008(19) 0.0019(16) 0.0059(18)
C8 0.009(2) 0.014(2) 0.018(2) -0.0018(17) 0.0069(17) -0.0005(16)
C9 0.007(2) 0.017(2) 0.015(2) 0.0020(19) 0.0011(16) 0.0030(18)
C10 0.021(2) 0.004(2) 0.014(2) -0.0045(17) -0.0012(18) -0.0036(18)
Fe1 0.0076(2) 0.0111(3) 0.0141(3) -0.0003(3) 0.0023(2) 0.0000(3)
N1 0.0135(17) 0.0100(17) 0.0132(18) -0.0004(15) 0.0029(14) 0.0001(14)
N2 0.0117(18) 0.0110(17) 0.0157(18) -0.0007(14) 0.0070(14) -0.0026(14)
N3 0.0165(17) 0.010(2) 0.0223(19) -0.0001(14) 0.0049(14) 0.0011(13)
N4 0.0115(18) 0.0150(19) 0.027(2) 0.0026(16) 0.0039(15) -0.0030(15)
N5 0.0130(18) 0.0128(19) 0.027(2) 0.0005(16) 0.0052(16) 0.0016(15)
N6 0.0120(18) 0.016(2) 0.024(2) 0.0037(16) 0.0044(15) 0.0052(15)
N7 0.0135(18) 0.0150(18) 0.024(2) -0.0038(16) 0.0064(16) 0.0016(15)
Na1 0.0134(8) 0.0178(9) 0.0230(9) 0.0003(8) 0.0049(7) -0.0005(7)
Na2 0.0137(8) 0.0160(8) 0.0219(9) -0.0008(7) 0.0031(7) -0.0017(7)
O1 0.0159(17) 0.0172(16) 0.0241(19) -0.0025(15) 0.0041(14) 0.0025(14)
O2 0.0200(17) 0.0170(18) 0.0211(18) -0.0033(15) -0.0020(14) 0.0002(14)
O3 0.0199(16) 0.0196(17) 0.028(2) -0.0006(17) 0.0079(14) -0.0048(15)
O4 0.0161(17) 0.0288(19) 0.0200(19) 0.0027(16) 0.0022(15) 0.0011(14)
O5 0.0158(18) 0.028(2) 0.0205(19) 0.0039(16) -0.0003(15) -0.0068(16)
O6 0.0141(16) 0.0135(15) 0.0254(17) -0.0005(13) -0.0044(13) 0.0024(12)
O7 0.0151(16) 0.0230(17) 0.0207(18) 0.0035(15) 0.0034(15) 0.0013(13)
O8 0.0091(16) 0.0214(18) 0.0199(18) -0.0030(15) -0.0005(14) 0.0036(14)
O9 0.0184(15) 0.0159(16) 0.0202(17) -0.0009(13) 0.0014(12) 0.0036(13)

loop_
_atom_type_symbol
_atom_type_description
_atom_type_scat_dispersion_real
_atom_type_scat_dispersion_imag
_atom_type_scat_source
C C 0.0033 0.0016 'International Tables Vol C Tables 4.2.6.8 and 6.1.1.4'
H H 0.0000 0.0000 'International Tables Vol C Tables 4.2.6.8 and 6.1.1.4'
N N 0.0061 0.0033 'International Tables Vol C Tables 4.2.6.8 and 6.1.1.4'
Na Na 0.0362 0.0249 'International Tables Vol C Tables 4.2.6.8 and 6.1.1.4'
Fe Fe 0.3463 0.8444 'International Tables Vol C Tables 4.2.6.8 and 6.1.1.4'
O O 0.0106 0.0060 'International Tables Vol C Tables 4.2.6.8 and 6.1.1.4'

loop_
_geom_angle_atom_site_label_1
_geom_angle_atom_site_label_2
_geom_angle_atom_site_label_3
_geom_angle
_geom_angle_site_symmetry_1
_geom_angle_site_symmetry_3
_geom_angle_publ_flag
N1 C1 C2 122.5(3) . . ?
N1 C1 H1 118.7 . . ?
C2 C1 H1 118.7 . . ?
N2 C2 C1 120.2(4) . . ?
N2 C2 H2 119.9 . . ?
C1 C2 H2 119.9 . . ?
N2 C3 C4 119.4(4) . . ?
N2 C3 H3 120.3 . . ?
C4 C3 H3 120.3 . . ?
N1 C4 C3 123.1(3) . . ?
N1 C4 H4 118.4 . . ?
C3 C4 H4 118.4 . . ?
N2 C5 H5A 109.5 . . ?
N2 C5 H5B 109.5 . . ?
H5A C5 H5B 109.5 . . ?
N2 C5 H5C 109.5 . . ?
H5A C5 H5C 109.5 . . ?
H5B C5 H5C 109.5 . . ?
N3 C6 Fe1 174.2(3) . . ?
N4 C7 Fe1 177.4(4) . . ?
N5 C8 Fe1 175.5(3) . . ?
N6 C9 Fe1 174.8(4) . . ?
N7 C10 Fe1 178.2(3) . . ?
C10 Fe1 C6 88.15(15) . . ?
C10 Fe1 C8 86.63(16) . . ?
C6 Fe1 C8 174.58(16) . . ?
C10 Fe1 C9 89.37(16) . . ?
C6 Fe1 C9 85.57(15) . . ?
C8 Fe1 C9 92.86(16) . . ?
C10 Fe1 C7 88.13(16) . . ?
C6 Fe1 C7 88.69(15) . . ?
C8 Fe1 C7 92.64(16) . . ?
C9 Fe1 C7 173.81(17) . . ?
C10 Fe1 N1 178.03(16) . . ?
C6 Fe1 N1 93.15(13) . . ?
C8 Fe1 N1 92.10(14) . . ?
C9 Fe1 N1 92.19(14) . . ?
C7 Fe1 N1 90.43(14) . . ?
C4 N1 C1 115.6(3) . . ?
C4 N1 Fe1 121.7(2) . . ?
C1 N1 Fe1 122.7(2) . . ?
C2 N2 C3 119.2(3) . . ?
C2 N2 C5 120.7(3) . . ?
C3 N2 C5 120.0(3) . . ?
C6 N3 Na1 140.3(3) . . ?
C6 N3 Na2 135.1(3) . . ?
Na1 N3 Na2 77.05(10) . . ?
O3 Na1 O9 133.81(12) . . ?
O3 Na1 O4 102.53(14) . . ?
O9 Na1 O4 90.73(11) . . ?
O3 Na1 N3 130.48(12) . . ?
O9 Na1 N3 94.07(11) . . ?
O4 Na1 N3 85.79(12) . . ?
O3 Na1 O1 93.55(12) . . ?
O9 Na1 O1 78.87(11) . . ?
O4 Na1 O1 163.87(13) . . ?
N3 Na1 O1 82.72(11) . . ?
O3 Na1 Na2 144.02(12) . . ?
O9 Na1 Na2 51.10(8) . . ?
O4 Na1 Na2 113.35(10) . . ?
N3 Na1 Na2 53.26(8) . . ?
O1 Na1 Na2 50.53(8) . . ?
O2 Na2 O1 99.34(12) . . ?
O2 Na2 O9 101.30(12) . . ?
O1 Na2 O9 77.09(11) . . ?
O2 Na2 O7 96.31(12) . . ?
O1 Na2 O7 153.51(12) . . ?
O9 Na2 O7 78.98(11) . . ?
O2 Na2 O8 78.44(12) . . ?
O1 Na2 O8 108.96(12) . . ?
O9 Na2 O8 173.93(13) . . ?
O7 Na2 O8 95.00(12) . . ?
O2 Na2 N3 169.67(13) . . ?
O1 Na2 N3 80.30(11) . . ?
O9 Na2 N3 88.72(11) . . ?
O7 Na2 N3 88.00(11) . . ?
O8 Na2 N3 91.87(11) . . ?
O2 Na2 Na1 137.09(10) . . ?
O1 Na2 Na1 50.65(8) . . ?
O9 Na2 Na1 48.32(7) . . ?
O7 Na2 Na1 104.11(9) . . ?
O8 Na2 Na1 135.21(10) . . ?
N3 Na2 Na1 49.69(8) . . ?
O2 Na2 H8B 83.3(11) . . ?
O1 Na2 H8B 123.5(11) . . ?
O9 Na2 H8B 158.3(11) . . ?
O7 Na2 H8B 79.4(11) . . ?
O8 Na2 H8B 15.9(10) . . ?
N3 Na2 H8B 88.3(11) . . ?
Na1 Na2 H8B 137.1(11) . . ?
Na2 O1 Na1 78.83(10) . . ?
Na2 O1 H1A 119(3) . . ?
Na1 O1 H1A 116(3) . . ?
Na2 O1 H1B 120(3) . . ?
Na1 O1 H1B 106(3) . . ?
H1A O1 H1B 112(4) . . ?
Na2 O2 H2A 123(2) . . ?
Na2 O2 H2B 111(3) . . ?
H2A O2 H2B 105(4) . . ?
Na1 O3 H3A 107(3) . . ?
Na1 O3 H3B 108(3) . . ?
H3A O3 H3B 92(4) . . ?
Na1 O4 H4A 110(2) . . ?
Na1 O4 H4B 113(5) . . ?
H4A O4 H4B 111(5) . . ?
H5D O5 H5E 96(4) . . ?
H6A O6 H6B 104.9 . . ?
Na2 O7 H7A 106(2) . . ?
Na2 O7 H7B 109(3) . . ?
H7A O7 H7B 121(3) . . ?
Na2 O8 H8A 116(3) . . ?
Na2 O8 H8B 96(4) . . ?
H8A O8 H8B 97(5) . . ?
Na1 O9 Na2 80.58(9) . . ?
Na1 O9 H9A 113.2 . . ?
Na2 O9 H9A 119.4 . . ?
Na1 O9 H9B 109.1 . . ?
Na2 O9 H9B 136.9 . . ?
H9A O9 H9B 95.9 . . ?

loop_
_geom_bond_atom_site_label_1
_geom_bond_atom_site_label_2
_geom_bond_distance
_geom_bond_site_symmetry_2
_geom_bond_publ_flag
C1 N1 1.356(4) . ?
C1 C2 1.373(5) . ?
C1 H1 0.9500 . ?
C2 N2 1.335(4) . ?
C2 H2 0.9500 . ?
C3 N2 1.339(4) . ?
C3 C4 1.387(5) . ?
C3 H3 0.9500 . ?
C4 N1 1.335(4) . ?
C4 H4 0.9500 . ?
C5 N2 1.481(4) . ?
C5 H5A 0.9800 . ?
C5 H5B 0.9800 . ?
C5 H5C 0.9800 . ?
C6 N3 1.171(4) . ?
C6 Fe1 1.915(4) . ?
C7 N4 1.155(5) . ?
C7 Fe1 1.929(4) . ?
C8 N5 1.165(4) . ?
C8 Fe1 1.915(4) . ?
C9 N6 1.158(4) . ?
C9 Fe1 1.925(4) . ?
C10 N7 1.165(4) . ?
C10 Fe1 1.878(4) . ?
Fe1 N1 1.971(3) . ?
N3 Na1 2.397(4) . ?
N3 Na2 2.519(3) . ?
Na1 O3 2.318(3) . ?
Na1 O9 2.319(3) . ?
Na1 O4 2.345(4) . ?
Na1 O1 2.414(3) . ?
Na1 Na2 3.063(2) . ?
Na2 O2 2.338(3) . ?
Na2 O1 2.410(3) . ?
Na2 O9 2.416(3) . ?
Na2 O7 2.418(3) . ?
Na2 O8 2.431(4) . ?
Na2 H8B 2.61(5) . ?
O1 H1A 1.01(5) . ?
O1 H1B 0.90(4) . ?
O2 H2A 0.90(4) . ?
O2 H2B 0.88(5) . ?
O3 H3A 0.84(5) . ?
O3 H3B 0.92(5) . ?
O4 H4A 0.88(4) . ?
O4 H4B 0.73(5) . ?
O5 H5D 0.87(4) . ?
O5 H5E 0.74(4) . ?
O6 H6A 0.8502 . ?
O6 H6B 0.9115 . ?
O7 H7A 0.91(4) . ?
O7 H7B 0.88(4) . ?
O8 H8A 0.83(3) . ?
O8 H8B 0.72(5) . ?
O9 H9A 0.9947 . ?
O9 H9B 0.8859 . ?

loop_
_geom_hbond_atom_site_label_D
_geom_hbond_atom_site_label_H
_geom_hbond_atom_site_label_A
_geom_hbond_distance_DH
_geom_hbond_distance_HA
_geom_hbond_distance_DA
_geom_hbond_angle_DHA
_geom_hbond_site_symmetry_A
O1 H1A N4 1.01(5) 2.03(5) 3.028(4) 173(4) 2_746
O1 H1B O4 0.90(4) 1.90(5) 2.792(4) 172(4) 2_746
O2 H2A O5 0.90(4) 1.90(4) 2.768(4) 164(3) .
O2 H2B O7 0.88(5) 2.07(5) 2.893(4) 156(4) 2_646
O3 H3A O5 0.84(5) 1.99(5) 2.822(5) 169(4) 1_655
O3 H3B N6 0.92(5) 2.01(5) 2.901(5) 162(4) 2_756
O4 H4A N7 0.88(4) 2.15(4) 3.005(5) 161(3) 2_756
O4 H4B O2 0.73(5) 2.09(5) 2.793(4) 162(6) 2_656
O5 H5D N5 0.87(4) 1.96(4) 2.826(5) 176(4) 1_454
O5 H5E N4 0.74(4) 2.34(4) 3.072(4) 169(4) 2_646
O6 H6A N5 0.85 2.06 2.885(4) 163.6 1_454
O6 H6B N4 0.91 1.99 2.874(4) 163.9 2_746
O7 H7A O3 0.91(4) 2.01(4) 2.923(4) 172(4) 1_455
O7 H7B N7 0.88(4) 2.14(4) 2.963(4) 154(4) 1_455
O8 H8A N6 0.83(3) 2.09(4) 2.913(4) 176(4) .
O8 H8B N7 0.72(5) 2.10(5) 2.793(5) 161(5) 1_455
O9 H9A O6 0.99 1.77 2.741(4) 165.5 .
O9 H9B O8 0.89 2.03 2.855(4) 155.3 2_656

loop_
_geom_torsion_atom_site_label_1
_geom_torsion_atom_site_label_2
_geom_torsion_atom_site_label_3
_geom_torsion_atom_site_label_4
_geom_torsion
_geom_torsion_site_symmetry_1
_geom_torsion_site_symmetry_2
_geom_torsion_site_symmetry_3
_geom_torsion_site_symmetry_4
_geom_torsion_publ_flag
N1 C1 C2 N2 0.0(6) . . . . ?
N2 C3 C4 N1 -0.3(6) . . . . ?
N7 C10 Fe1 C6 150(11) . . . . ?
N7 C10 Fe1 C8 -31(11) . . . . ?
N7 C10 Fe1 C9 -124(11) . . . . ?
N7 C10 Fe1 C7 62(11) . . . . ?
N7 C10 Fe1 N1 19(15) . . . . ?
N3 C6 Fe1 C10 41(3) . . . . ?
N3 C6 Fe1 C8 25(4) . . . . ?
N3 C6 Fe1 C9 -48(3) . . . . ?
N3 C6 Fe1 C7 130(3) . . . . ?
N3 C6 Fe1 N1 -140(3) . . . . ?
N5 C8 Fe1 C10 -10(4) . . . . ?
N5 C8 Fe1 C6 6(6) . . . . ?
N5 C8 Fe1 C9 79(4) . . . . ?
N5 C8 Fe1 C7 -98(4) . . . . ?
N5 C8 Fe1 N1 171(4) . . . . ?
N6 C9 Fe1 C10 -60(4) . . . . ?
N6 C9 Fe1 C6 28(4) . . . . ?
N6 C9 Fe1 C8 -147(4) . . . . ?
N6 C9 Fe1 C7 6(5) . . . . ?
N6 C9 Fe1 N1 121(4) . . . . ?
N4 C7 Fe1 C10 65(7) . . . . ?
N4 C7 Fe1 C6 -23(7) . . . . ?
N4 C7 Fe1 C8 151(7) . . . . ?
N4 C7 Fe1 C9 -1(8) . . . . ?
N4 C7 Fe1 N1 -117(7) . . . . ?
C3 C4 N1 C1 -1.1(5) . . . . ?
C3 C4 N1 Fe1 176.7(3) . . . . ?
C2 C1 N1 C4 1.3(5) . . . . ?
C2 C1 N1 Fe1 -176.5(3) . . . . ?
C10 Fe1 N1 C4 -15(5) . . . . ?
C6 Fe1 N1 C4 -146.2(3) . . . . ?
C8 Fe1 N1 C4 35.1(3) . . . . ?
C9 Fe1 N1 C4 128.1(3) . . . . ?
C7 Fe1 N1 C4 -57.5(3) . . . . ?
C10 Fe1 N1 C1 163(5) . . . . ?
C6 Fe1 N1 C1 31.4(3) . . . . ?
C8 Fe1 N1 C1 -147.2(3) . . . . ?
C9 Fe1 N1 C1 -54.3(3) . . . . ?
C7 Fe1 N1 C1 120.1(3) . . . . ?
C1 C2 N2 C3 -1.4(5) . . . . ?
C1 C2 N2 C5 -178.9(3) . . . . ?
C4 C3 N2 C2 1.6(5) . . . . ?
C4 C3 N2 C5 179.1(4) . . . . ?
Fe1 C6 N3 Na1 -73(3) . . . . ?
Fe1 C6 N3 Na2 63(3) . . . . ?
C6 N3 Na1 O3 15.8(5) . . . . ?
Na2 N3 Na1 O3 -133.67(16) . . . . ?
C6 N3 Na1 O9 -177.5(4) . . . . ?
Na2 N3 Na1 O9 33.00(10) . . . . ?
C6 N3 Na1 O4 -87.1(4) . . . . ?
Na2 N3 Na1 O4 123.44(11) . . . . ?
C6 N3 Na1 O1 104.2(4) . . . . ?
Na2 N3 Na1 O1 -45.22(10) . . . . ?
C6 N3 Na1 Na2 149.5(5) . . . . ?
C6 N3 Na2 O2 -18.1(9) . . . . ?
Na1 N3 Na2 O2 134.6(7) . . . . ?
C6 N3 Na2 O1 -106.9(4) . . . . ?
Na1 N3 Na2 O1 45.69(10) . . . . ?
C6 N3 Na2 O9 175.9(4) . . . . ?
Na1 N3 Na2 O9 -31.43(10) . . . . ?
C6 N3 Na2 O7 96.9(4) . . . . ?
Na1 N3 Na2 O7 -110.45(11) . . . . ?
C6 N3 Na2 O8 2.0(4) . . . . ?
Na1 N3 Na2 O8 154.61(11) . . . . ?
C6 N3 Na2 Na1 -152.6(4) . . . . ?
O3 Na1 Na2 O2 -58.7(2) . . . . ?
O9 Na1 Na2 O2 55.09(17) . . . . ?
O4 Na1 Na2 O2 125.79(17) . . . . ?
N3 Na1 Na2 O2 -169.18(18) . . . . ?
O1 Na1 Na2 O2 -54.99(18) . . . . ?
O3 Na1 Na2 O1 -3.67(19) . . . . ?
O9 Na1 Na2 O1 110.08(15) . . . . ?
O4 Na1 Na2 O1 -179.22(16) . . . . ?
N3 Na1 Na2 O1 -114.19(15) . . . . ?
O3 Na1 Na2 O9 -113.7(2) . . . . ?
O4 Na1 Na2 O9 70.70(14) . . . . ?
N3 Na1 Na2 O9 135.73(14) . . . . ?
O1 Na1 Na2 O9 -110.08(15) . . . . ?
O3 Na1 Na2 O7 -174.56(18) . . . . ?
O9 Na1 Na2 O7 -60.82(13) . . . . ?
O4 Na1 Na2 O7 9.89(14) . . . . ?
N3 Na1 Na2 O7 74.91(13) . . . . ?
O1 Na1 Na2 O7 -170.89(15) . . . . ?
O3 Na1 Na2 O8 73.1(2) . . . . ?
O9 Na1 Na2 O8 -173.19(18) . . . . ?
O4 Na1 Na2 O8 -102.48(17) . . . . ?
N3 Na1 Na2 O8 -37.46(16) . . . . ?
O1 Na1 Na2 O8 76.74(18) . . . . ?
O3 Na1 Na2 N3 110.5(2) . . . . ?
O9 Na1 Na2 N3 -135.73(14) . . . . ?
O4 Na1 Na2 N3 -65.03(14) . . . . ?
O1 Na1 Na2 N3 114.19(15) . . . . ?
O2 Na2 O1 Na1 145.59(12) . . . . ?
O9 Na2 O1 Na1 46.03(10) . . . . ?
O7 Na2 O1 Na1 20.1(3) . . . . ?
O8 Na2 O1 Na1 -133.52(11) . . . . ?
N3 Na2 O1 Na1 -44.88(10) . . . . ?
O3 Na1 O1 Na2 177.84(11) . . . . ?
O9 Na1 O1 Na2 -48.16(10) . . . . ?
O4 Na1 O1 Na2 2.6(5) . . . . ?
N3 Na1 O1 Na2 47.47(10) . . . . ?
O3 Na1 O9 Na2 131.82(17) . . . . ?
O4 Na1 O9 Na2 -119.94(12) . . . . ?
N3 Na1 O9 Na2 -34.11(10) . . . . ?
O1 Na1 O9 Na2 47.64(10) . . . . ?
O2 Na2 O9 Na1 -145.29(11) . . . . ?
O1 Na2 O9 Na1 -48.17(10) . . . . ?
O7 Na2 O9 Na1 120.39(11) . . . . ?
O8 Na2 O9 Na1 127.8(11) . . . . ?
N3 Na2 O9 Na1 32.17(10) . . . . ?
